data_4030049
loop_
_publ_author_name
'Matlock, Johnathan V.'
'Fritz, Sven P.'
'Harrison, Stephen A.'
'Coe, Diane M.'
'McGarrigle, Eoghan M.'
'Aggarwal, Varinder K.'

_publ_section_title
;
 Synthesis of \a-Substituted Vinylsulfonium Salts and Their Application as
 Annulation Reagents in the Formation of Epoxide- and Cyclopropane-Fused
 Heterocycles.
;
_journal_issue 21
_journal_name_full 'The Journal of organic chemistry'
_journal_page_first 10226
_journal_paper_doi 10.1021/jo501885z
_journal_volume 79
_journal_year 2014
_chemical_formula_moiety 'C10 H13 S, B C24 H20'
_chemical_formula_sum 'C34 H33 B S'
_chemical_formula_weight 484.47
_chemical_name_systematic
; 
 ? 
;
_space_group_IT_number 14
_symmetry_cell_setting monoclinic
_symmetry_space_group_name_Hall '-P 2yn'
_symmetry_space_group_name_H-M 'P 1 21/n 1'
_atom_sites_solution_hydrogens geom
_atom_sites_solution_primary direct
_atom_sites_solution_secondary difmap
_audit_creation_method SHELXL-97
_cell_angle_alpha 90.00
_cell_angle_beta 100.232(3)
_cell_angle_gamma 90.00
_cell_formula_units_Z 8
_cell_length_a 9.5938(4)
_cell_length_b 36.4391(15)
_cell_length_c 15.7075(7)
_cell_measurement_reflns_used 8404
_cell_measurement_temperature 100(2)
_cell_measurement_theta_max 19.78
_cell_measurement_theta_min 2.23
_cell_volume 5403.8(4)
_computing_cell_refinement 'Bruker Apex2'
_computing_data_collection 'Bruker Apex2'
_computing_data_reduction 'Bruker SAINT'
_computing_molecular_graphics 'Bruker ShelXTL'
_computing_publication_material 'Bruker ShelXTL'
_computing_structure_refinement 'SHELXL-97 (Sheldrick, 2008)'
_computing_structure_solution 'SHELXS-97 (Sheldrick, 2008)'
_diffrn_ambient_temperature 100(2)
_diffrn_measured_fraction_theta_full 0.989
_diffrn_measured_fraction_theta_max 0.989
_diffrn_measurement_device_type 'Bruker Apex II kappa CCD area detector'
_diffrn_measurement_method 'phi and omega scans, 2 deg width'
_diffrn_radiation_monochromator graphite
_diffrn_radiation_source 'fine-focus sealed tube'
_diffrn_radiation_type MoK\a
_diffrn_radiation_wavelength 0.71073
_diffrn_reflns_av_R_equivalents 0.1928
_diffrn_reflns_av_sigmaI/netI 0.0889
_diffrn_reflns_limit_h_max 12
_diffrn_reflns_limit_h_min -12
_diffrn_reflns_limit_k_max 47
_diffrn_reflns_limit_k_min -47
_diffrn_reflns_limit_l_max 20
_diffrn_reflns_limit_l_min -20
_diffrn_reflns_number 176920
_diffrn_reflns_theta_full 27.71
_diffrn_reflns_theta_max 27.71
_diffrn_reflns_theta_min 1.43
_exptl_absorpt_coefficient_mu 0.141
_exptl_absorpt_correction_T_max 0.6468
_exptl_absorpt_correction_T_min 0.5065
_exptl_absorpt_correction_type multi-scan
_exptl_absorpt_process_details 'SADABS V2008/1'
_exptl_crystal_colour colourless
_exptl_crystal_density_diffrn 1.191
_exptl_crystal_density_method 'not measured'
_exptl_crystal_description block
_exptl_crystal_F_000 2064
_exptl_crystal_size_max 0.26
_exptl_crystal_size_mid 0.23
_exptl_crystal_size_min 0.18
_refine_diff_density_max 1.098
_refine_diff_density_min -0.597
_refine_diff_density_rms 0.086
_refine_ls_extinction_coef 0.0048(4)
_refine_ls_extinction_expression Fc^*^=kFc[1+0.001xFc^2^\l^3^/sin(2\q)]^-1/4^
_refine_ls_extinction_method SHELXL
_refine_ls_goodness_of_fit_ref 1.122
_refine_ls_hydrogen_treatment constr
_refine_ls_matrix_type full
_refine_ls_number_parameters 654
_refine_ls_number_reflns 12532
_refine_ls_number_restraints 0
_refine_ls_restrained_S_all 1.122
_refine_ls_R_factor_all 0.1537
_refine_ls_R_factor_gt 0.1137
_refine_ls_shift/su_max 0.000
_refine_ls_shift/su_mean 0.000
_refine_ls_structure_factor_coef Fsqd
_refine_ls_weighting_details 'calc w=1/[\s^2^(Fo^2^)+(0.0000P)^2^+29.2267P] where P=(Fo^2^+2Fc^2^)/3'
_refine_ls_weighting_scheme calc
_refine_ls_wR_factor_gt 0.2260
_refine_ls_wR_factor_ref 0.2449
_reflns_number_gt 8797
_reflns_number_total 12532
_reflns_threshold_expression >2sigma(I)
_cod_data_source_file jo501885z_si_002.cif
_cod_data_source_block jm2110_0m
_cod_depositor_comments 'Adding full bibliography for 4030047--4030050.cif.'
_cod_original_sg_symbol_H-M P21/n
_cod_database_code 4030049

loop_
_symmetry_equiv_pos_as_xyz
'x, y, z'
'-x+1/2, y+1/2, -z+1/2'
'-x, -y, -z'
'x-1/2, -y-1/2, z-1/2'

loop_
_atom_site_label
_atom_site_type_symbol
_atom_site_fract_x
_atom_site_fract_y
_atom_site_fract_z
_atom_site_U_iso_or_equiv
_atom_site_adp_type
_atom_site_occupancy
_atom_site_symmetry_multiplicity
_atom_site_calc_flag
_atom_site_refinement_flags
S1 S 0.34773(12) 0.07460(3) 0.30332(8) 0.0250(3) Uani 1 1 d .
C1 C 0.2954(6) 0.22188(16) 0.7825(4) 0.0370(12) Uani 1 1 d .
H1A H 0.3631 0.2072 0.8226 0.055 Uiso 1 1 calc R
H1B H 0.2017 0.2204 0.7990 0.055 Uiso 1 1 calc R
H1C H 0.3266 0.2475 0.7847 0.055 Uiso 1 1 calc R
C2 C 0.2635(6) 0.15668(15) 0.6905(4) 0.0424(14) Uani 1 1 d .
H2A H 0.2733 0.1435 0.6376 0.064 Uiso 1 1 calc R
H2B H 0.1692 0.1521 0.7042 0.064 Uiso 1 1 calc R
H2C H 0.3359 0.1481 0.7384 0.064 Uiso 1 1 calc R
C3 C 0.4660(5) 0.20941(15) 0.6612(3) 0.0322(11) Uani 1 1 d .
C4 C 0.5487(6) 0.18019(17) 0.6594(4) 0.0406(13) Uani 1 1 d .
H4A H 0.6423 0.1831 0.6485 0.049 Uiso 1 1 calc R
H4B H 0.5141 0.1564 0.6691 0.049 Uiso 1 1 calc R
C5 C 0.5026(5) 0.24851(15) 0.6475(3) 0.0303(11) Uani 1 1 d .
C6 C 0.4131(6) 0.27104(18) 0.5923(4) 0.0503(17) Uani 1 1 d .
H6 H 0.3237 0.2620 0.5646 0.060 Uiso 1 1 calc R
C7 C 0.4518(7) 0.3069(2) 0.5767(5) 0.0579(19) Uani 1 1 d .
H7 H 0.3891 0.3222 0.5386 0.069 Uiso 1 1 calc R
C8 C 0.5823(6) 0.32015(17) 0.6168(4) 0.0405(13) Uani 1 1 d .
H8 H 0.6103 0.3444 0.6054 0.049 Uiso 1 1 calc R
C9 C 0.6714(6) 0.29808(16) 0.6734(4) 0.0379(13) Uani 1 1 d .
H9 H 0.7597 0.3074 0.7023 0.046 Uiso 1 1 calc R
C10 C 0.6329(5) 0.26243(15) 0.6884(3) 0.0348(12) Uani 1 1 d .
H10 H 0.6956 0.2473 0.7269 0.042 Uiso 1 1 calc R
C11 C 0.4773(6) 0.10186(14) 0.2641(4) 0.0350(12) Uani 1 1 d .
H11A H 0.5721 0.0926 0.2878 0.053 Uiso 1 1 calc R
H11B H 0.4694 0.1274 0.2823 0.053 Uiso 1 1 calc R
H11C H 0.4617 0.1006 0.2008 0.053 Uiso 1 1 calc R
S2 S 0.28546(13) 0.20462(4) 0.67505(9) 0.0316(3) Uani 1 1 d .
C12 C 0.1843(5) 0.09525(15) 0.2512(3) 0.0339(12) Uani 1 1 d .
H12A H 0.1847 0.0977 0.1891 0.051 Uiso 1 1 calc R
H12B H 0.1746 0.1196 0.2761 0.051 Uiso 1 1 calc R
H12C H 0.1046 0.0797 0.2600 0.051 Uiso 1 1 calc R
C13 C 0.3450(5) 0.03168(13) 0.2478(3) 0.0232(9) Uani 1 1 d .
C14 C 0.4424(5) 0.02279(15) 0.2019(3) 0.0288(11) Uani 1 1 d .
H14A H 0.4418 -0.0009 0.1766 0.035 Uiso 1 1 calc R
H14B H 0.5132 0.0401 0.1941 0.035 Uiso 1 1 calc R
C15 C 0.2285(5) 0.00750(12) 0.2652(3) 0.0213(9) Uani 1 1 d .
C16 C 0.2035(5) 0.00245(13) 0.3490(3) 0.0256(10) Uani 1 1 d .
H16 H 0.2583 0.0156 0.3955 0.031 Uiso 1 1 calc R
C17 C 0.0989(5) -0.02163(14) 0.3652(3) 0.0288(11) Uani 1 1 d .
H17 H 0.0830 -0.0252 0.4226 0.035 Uiso 1 1 calc R
C18 C 0.0179(5) -0.04036(14) 0.2967(3) 0.0299(11) Uani 1 1 d .
H18 H -0.0538 -0.0568 0.3077 0.036 Uiso 1 1 calc R
C19 C 0.0404(5) -0.03543(13) 0.2127(3) 0.0289(11) Uani 1 1 d .
H19 H -0.0160 -0.0482 0.1663 0.035 Uiso 1 1 calc R
C20 C 0.1462(5) -0.01161(13) 0.1969(3) 0.0266(10) Uani 1 1 d .
H20 H 0.1627 -0.0083 0.1396 0.032 Uiso 1 1 calc R
C21 C 0.4934(5) 0.15003(13) 0.9488(3) 0.0238(10) Uani 1 1 d .
C22 C 0.5907(5) 0.16718(13) 0.9047(3) 0.0268(10) Uani 1 1 d .
H22 H 0.6344 0.1528 0.8663 0.032 Uiso 1 1 calc R
B1 B 0.4568(5) 0.10551(15) 0.9442(3) 0.0232(11) Uani 1 1 d .
C23 C 0.6262(5) 0.20422(14) 0.9145(3) 0.0317(11) Uani 1 1 d .
H23 H 0.6941 0.2143 0.8839 0.038 Uiso 1 1 calc R
C24 C 0.5629(5) 0.22653(14) 0.9688(3) 0.0328(11) Uani 1 1 d .
H24 H 0.5857 0.2519 0.9751 0.039 Uiso 1 1 calc R
C25 C 0.4661(6) 0.21079(14) 1.0132(3) 0.0325(11) Uani 1 1 d .
H25 H 0.4216 0.2254 1.0506 0.039 Uiso 1 1 calc R
C26 C 0.4334(5) 0.17375(13) 1.0036(3) 0.0288(10) Uani 1 1 d .
H26 H 0.3671 0.1638 1.0357 0.035 Uiso 1 1 calc R
C27 C 0.5756(5) 0.08426(13) 1.0155(3) 0.0228(9) Uani 1 1 d .
C28 C 0.6588(5) 0.10164(13) 1.0863(3) 0.0237(10) Uani 1 1 d .
H28 H 0.6453 0.1271 1.0947 0.028 Uiso 1 1 calc R
C29 C 0.7606(5) 0.08313(14) 1.1447(3) 0.0289(11) Uani 1 1 d .
H29 H 0.8143 0.0962 1.1918 0.035 Uiso 1 1 calc R
C30 C 0.7848(5) 0.04602(15) 1.1354(3) 0.0284(11) Uani 1 1 d .
H30 H 0.8551 0.0335 1.1751 0.034 Uiso 1 1 calc R
C31 C 0.7038(5) 0.02754(14) 1.0665(3) 0.0265(10) Uani 1 1 d .
H31 H 0.7185 0.0021 1.0586 0.032 Uiso 1 1 calc R
C32 C 0.6012(5) 0.04624(13) 1.0090(3) 0.0249(10) Uani 1 1 d .
H32 H 0.5456 0.0328 0.9633 0.030 Uiso 1 1 calc R
C33 C 0.2942(5) 0.09952(13) 0.9635(3) 0.0217(9) Uani 1 1 d .
C34 C 0.2557(5) 0.07098(14) 1.0141(3) 0.0269(10) Uani 1 1 d .
H34 H 0.3269 0.0545 1.0408 0.032 Uiso 1 1 calc R
C35 C 0.1163(5) 0.06571(14) 1.0270(3) 0.0304(11) Uani 1 1 d .
H35 H 0.0953 0.0458 1.0617 0.037 Uiso 1 1 calc R
C36 C 0.0085(5) 0.08921(14) 0.9898(3) 0.0276(10) Uani 1 1 d .
H36 H -0.0860 0.0859 0.9987 0.033 Uiso 1 1 calc R
C37 C 0.0438(5) 0.11768(14) 0.9393(3) 0.0281(10) Uani 1 1 d .
H37 H -0.0277 0.1342 0.9133 0.034 Uiso 1 1 calc R
C38 C 0.1816(5) 0.12240(13) 0.9260(3) 0.0264(10) Uani 1 1 d .
H38 H 0.2010 0.1420 0.8899 0.032 Uiso 1 1 calc R
C39 C 0.4663(4) 0.08915(12) 0.8478(3) 0.0209(9) Uani 1 1 d .
C40 C 0.3498(5) 0.07623(14) 0.7883(3) 0.0258(10) Uani 1 1 d .
H40 H 0.2595 0.0759 0.8051 0.031 Uiso 1 1 calc R
C41 C 0.3603(5) 0.06381(14) 0.7057(3) 0.0299(11) Uani 1 1 d .
H41 H 0.2785 0.0553 0.6675 0.036 Uiso 1 1 calc R
C42 C 0.4916(5) 0.06396(13) 0.6796(3) 0.0258(10) Uani 1 1 d .
H42 H 0.4999 0.0562 0.6230 0.031 Uiso 1 1 calc R
C43 C 0.6094(5) 0.07543(13) 0.7368(3) 0.0249(10) Uani 1 1 d .
H43 H 0.6995 0.0755 0.7196 0.030 Uiso 1 1 calc R
C44 C 0.5973(5) 0.08679(13) 0.8186(3) 0.0242(10) Uani 1 1 d .
H44 H 0.6811 0.0934 0.8575 0.029 Uiso 1 1 calc R
B2 B 0.8688(5) 0.13923(16) 0.4639(4) 0.0258(11) Uani 1 1 d .
C45 C 0.7986(4) 0.09800(13) 0.4471(3) 0.0227(9) Uani 1 1 d .
C46 C 0.6773(5) 0.08746(14) 0.4789(3) 0.0260(10) Uani 1 1 d .
H46 H 0.6381 0.1043 0.5144 0.031 Uiso 1 1 calc R
C47 C 0.6113(5) 0.05389(14) 0.4616(3) 0.0265(10) Uani 1 1 d .
H47 H 0.5294 0.0481 0.4852 0.032 Uiso 1 1 calc R
C48 C 0.6649(5) 0.02852(14) 0.4095(3) 0.0271(10) Uani 1 1 d .
H48 H 0.6211 0.0052 0.3978 0.033 Uiso 1 1 calc R
C49 C 0.7839(5) 0.03790(14) 0.3748(3) 0.0299(11) Uani 1 1 d .
H49 H 0.8212 0.0211 0.3384 0.036 Uiso 1 1 calc R
C50 C 0.8482(5) 0.07177(14) 0.3936(3) 0.0279(10) Uani 1 1 d .
H50 H 0.9294 0.0776 0.3693 0.033 Uiso 1 1 calc R
C51 C 0.8780(5) 0.15314(13) 0.5642(3) 0.0264(10) Uani 1 1 d .
C52 C 0.9049(5) 0.19030(14) 0.5852(4) 0.0370(13) Uani 1 1 d .
H52 H 0.9085 0.2075 0.5402 0.044 Uiso 1 1 calc R
C53 C 0.9265(6) 0.20250(15) 0.6712(4) 0.0409(14) Uani 1 1 d .
H53 H 0.9458 0.2277 0.6835 0.049 Uiso 1 1 calc R
C54 C 0.9200(5) 0.17820(15) 0.7392(4) 0.0349(12) Uani 1 1 d .
H54 H 0.9331 0.1866 0.7973 0.042 Uiso 1 1 calc R
C55 C 0.8938(5) 0.14130(14) 0.7189(3) 0.0299(11) Uani 1 1 d .
H55 H 0.8894 0.1241 0.7639 0.036 Uiso 1 1 calc R
C56 C 0.8740(5) 0.12947(13) 0.6336(3) 0.0246(10) Uani 1 1 d .
H56 H 0.8570 0.1041 0.6220 0.029 Uiso 1 1 calc R
C57 C 0.7692(5) 0.16542(14) 0.3928(4) 0.0340(12) Uani 1 1 d .
C58 C 0.7818(7) 0.16329(16) 0.3042(4) 0.0433(14) Uani 1 1 d .
H58 H 0.8559 0.1489 0.2887 0.052 Uiso 1 1 calc R
C59 C 0.6909(8) 0.18127(18) 0.2395(5) 0.065(2) Uani 1 1 d .
H59 H 0.7036 0.1791 0.1810 0.078 Uiso 1 1 calc R
C60 C 0.5831(8) 0.2021(2) 0.2594(6) 0.074(3) Uani 1 1 d .
H60 H 0.5189 0.2139 0.2147 0.089 Uiso 1 1 calc R
C61 C 0.5671(6) 0.2062(2) 0.3454(7) 0.075(3) Uani 1 1 d .
H61 H 0.4936 0.2212 0.3596 0.090 Uiso 1 1 calc R
C62 C 0.6611(5) 0.18768(17) 0.4115(5) 0.056(2) Uani 1 1 d .
H62 H 0.6499 0.1906 0.4700 0.067 Uiso 1 1 calc R
C63 C 1.0350(5) 0.14010(14) 0.4513(3) 0.0252(10) Uani 1 1 d .
C64 C 1.1310(5) 0.11260(17) 0.4858(3) 0.0352(12) Uani 1 1 d .
H64 H 1.0955 0.0916 0.5108 0.042 Uiso 1 1 calc R
C65 C 1.2764(5) 0.11459(18) 0.4852(3) 0.0375(13) Uani 1 1 d .
H65 H 1.3373 0.0952 0.5090 0.045 Uiso 1 1 calc R
C66 C 1.3310(5) 0.14517(17) 0.4495(4) 0.0393(14) Uani 1 1 d .
H66 H 1.4295 0.1468 0.4483 0.047 Uiso 1 1 calc R
C67 C 1.2412(6) 0.17317(16) 0.4157(4) 0.0398(14) Uani 1 1 d .
H67 H 1.2777 0.1944 0.3922 0.048 Uiso 1 1 calc R
C68 C 1.0954(5) 0.17015(14) 0.4162(3) 0.0295(11) Uani 1 1 d .
H68 H 1.0350 0.1895 0.3915 0.035 Uiso 1 1 calc R

loop_
_atom_site_aniso_label
_atom_site_aniso_U_11
_atom_site_aniso_U_22
_atom_site_aniso_U_33
_atom_site_aniso_U_23
_atom_site_aniso_U_13
_atom_site_aniso_U_12
S1 0.0223(5) 0.0273(6) 0.0256(6) -0.0010(5) 0.0045(4) -0.0014(5)
C1 0.030(3) 0.042(3) 0.040(3) 0.000(2) 0.009(2) 0.008(2)
C2 0.039(3) 0.031(3) 0.063(4) -0.008(3) 0.024(3) -0.008(2)
C3 0.025(2) 0.040(3) 0.033(3) 0.001(2) 0.008(2) -0.002(2)
C4 0.026(3) 0.047(3) 0.050(3) 0.000(3) 0.012(2) 0.003(2)
C5 0.026(2) 0.038(3) 0.025(2) 0.004(2) -0.001(2) -0.004(2)
C6 0.032(3) 0.060(4) 0.052(4) 0.024(3) -0.012(3) -0.013(3)
C7 0.045(4) 0.063(4) 0.061(4) 0.032(4) -0.006(3) -0.006(3)
C8 0.038(3) 0.043(3) 0.040(3) 0.009(3) 0.007(2) -0.008(3)
C9 0.028(3) 0.041(3) 0.041(3) -0.002(2) -0.004(2) -0.005(2)
C10 0.027(3) 0.040(3) 0.034(3) 0.006(2) -0.004(2) -0.003(2)
C11 0.034(3) 0.028(3) 0.045(3) -0.001(2) 0.014(2) -0.009(2)
S2 0.0228(6) 0.0383(7) 0.0339(7) 0.0018(5) 0.0053(5) -0.0026(5)
C12 0.035(3) 0.033(3) 0.032(3) -0.001(2) 0.000(2) 0.007(2)
C13 0.023(2) 0.025(2) 0.022(2) 0.0007(18) 0.0050(18) 0.0016(18)
C14 0.025(2) 0.039(3) 0.024(2) -0.005(2) 0.0088(19) -0.001(2)
C15 0.020(2) 0.019(2) 0.025(2) 0.0025(17) 0.0021(17) 0.0026(17)
C16 0.022(2) 0.032(3) 0.023(2) -0.0012(19) 0.0038(18) 0.0008(19)
C17 0.023(2) 0.033(3) 0.032(3) 0.000(2) 0.010(2) 0.001(2)
C18 0.017(2) 0.028(3) 0.045(3) 0.001(2) 0.007(2) -0.0001(19)
C19 0.022(2) 0.027(3) 0.036(3) -0.002(2) -0.002(2) 0.0021(19)
C20 0.027(2) 0.025(2) 0.026(2) 0.0006(19) 0.0017(19) 0.0038(19)
C21 0.020(2) 0.026(2) 0.025(2) 0.0025(19) 0.0026(18) 0.0029(18)
C22 0.021(2) 0.030(3) 0.029(2) -0.001(2) 0.0023(19) 0.0015(19)
B1 0.020(2) 0.025(3) 0.026(3) -0.003(2) 0.008(2) -0.001(2)
C23 0.023(2) 0.032(3) 0.037(3) 0.003(2) -0.003(2) -0.005(2)
C24 0.032(3) 0.025(3) 0.038(3) 0.001(2) -0.003(2) -0.001(2)
C25 0.039(3) 0.028(3) 0.028(3) -0.004(2) 0.000(2) 0.003(2)
C26 0.033(3) 0.026(3) 0.028(3) -0.001(2) 0.007(2) 0.001(2)
C27 0.022(2) 0.028(2) 0.022(2) 0.0024(18) 0.0107(18) 0.0001(18)
C28 0.023(2) 0.029(3) 0.020(2) -0.0008(18) 0.0062(18) 0.0016(19)
C29 0.021(2) 0.039(3) 0.026(2) 0.002(2) -0.0010(19) -0.001(2)
C30 0.017(2) 0.045(3) 0.024(2) 0.010(2) 0.0046(18) 0.003(2)
C31 0.025(2) 0.028(3) 0.027(2) 0.0021(19) 0.0074(19) 0.0051(19)
C32 0.027(2) 0.026(2) 0.022(2) -0.0030(18) 0.0058(19) -0.0013(19)
C33 0.024(2) 0.027(2) 0.015(2) -0.0050(17) 0.0052(17) 0.0000(18)
C34 0.025(2) 0.030(3) 0.026(2) 0.006(2) 0.0067(19) -0.001(2)
C35 0.026(2) 0.036(3) 0.030(3) 0.004(2) 0.006(2) -0.003(2)
C36 0.023(2) 0.040(3) 0.021(2) -0.003(2) 0.0076(19) -0.003(2)
C37 0.023(2) 0.034(3) 0.028(2) -0.005(2) 0.0077(19) 0.003(2)
C38 0.027(2) 0.028(3) 0.024(2) -0.0013(19) 0.0039(19) 0.0037(19)
C39 0.018(2) 0.022(2) 0.022(2) 0.0005(17) 0.0041(17) -0.0009(17)
C40 0.018(2) 0.035(3) 0.026(2) -0.005(2) 0.0061(18) -0.0015(19)
C41 0.021(2) 0.042(3) 0.026(2) -0.005(2) 0.0035(19) -0.002(2)
C42 0.028(2) 0.029(3) 0.021(2) -0.0007(19) 0.0051(19) 0.0008(19)
C43 0.022(2) 0.027(2) 0.028(2) 0.0020(19) 0.0121(19) -0.0016(19)
C44 0.015(2) 0.030(3) 0.028(2) -0.0006(19) 0.0049(18) -0.0020(18)
B2 0.014(2) 0.034(3) 0.030(3) 0.005(2) 0.006(2) -0.001(2)
C45 0.017(2) 0.029(2) 0.021(2) 0.0073(18) 0.0013(17) 0.0019(18)
C46 0.017(2) 0.037(3) 0.024(2) -0.004(2) 0.0031(18) 0.0005(19)
C47 0.019(2) 0.040(3) 0.021(2) 0.001(2) 0.0061(18) -0.003(2)
C48 0.027(2) 0.030(3) 0.023(2) 0.0000(19) 0.0020(19) -0.001(2)
C49 0.030(3) 0.035(3) 0.026(2) 0.000(2) 0.009(2) 0.001(2)
C50 0.026(2) 0.033(3) 0.026(2) 0.004(2) 0.0099(19) 0.005(2)
C51 0.016(2) 0.029(3) 0.036(3) 0.005(2) 0.0098(19) 0.0023(18)
C52 0.030(3) 0.026(3) 0.059(4) 0.005(2) 0.019(3) -0.002(2)
C53 0.036(3) 0.026(3) 0.066(4) -0.006(3) 0.024(3) -0.007(2)
C54 0.030(3) 0.033(3) 0.044(3) -0.008(2) 0.012(2) -0.006(2)
C55 0.024(2) 0.033(3) 0.033(3) -0.001(2) 0.007(2) -0.006(2)
C56 0.019(2) 0.025(2) 0.029(2) 0.0021(19) 0.0024(18) -0.0015(18)
C57 0.021(2) 0.030(3) 0.049(3) 0.014(2) 0.000(2) -0.010(2)
C58 0.049(3) 0.036(3) 0.037(3) 0.009(2) -0.013(3) -0.012(3)
C59 0.074(5) 0.034(3) 0.070(5) 0.021(3) -0.034(4) -0.019(3)
C60 0.047(4) 0.054(5) 0.106(7) 0.047(5) -0.028(4) -0.021(4)
C61 0.018(3) 0.056(4) 0.150(9) 0.052(5) 0.011(4) 0.002(3)
C62 0.018(3) 0.050(4) 0.102(6) 0.038(4) 0.018(3) 0.007(2)
C63 0.022(2) 0.033(3) 0.021(2) -0.0030(19) 0.0052(18) -0.0027(19)
C64 0.024(2) 0.054(4) 0.028(3) 0.005(2) 0.004(2) 0.001(2)
C65 0.020(2) 0.069(4) 0.024(3) 0.003(2) 0.005(2) 0.009(2)
C66 0.018(2) 0.065(4) 0.036(3) -0.012(3) 0.006(2) -0.006(2)
C67 0.031(3) 0.037(3) 0.057(4) -0.012(3) 0.023(3) -0.011(2)
C68 0.026(2) 0.031(3) 0.034(3) -0.006(2) 0.010(2) -0.006(2)

loop_
_atom_type_symbol
_atom_type_description
_atom_type_scat_dispersion_real
_atom_type_scat_dispersion_imag
_atom_type_scat_source
C C 0.0033 0.0016 'International Tables Vol C Tables 4.2.6.8 and 6.1.1.4'
H H 0.0000 0.0000 'International Tables Vol C Tables 4.2.6.8 and 6.1.1.4'
B B 0.0013 0.0007 'International Tables Vol C Tables 4.2.6.8 and 6.1.1.4'
S S 0.1246 0.1234 'International Tables Vol C Tables 4.2.6.8 and 6.1.1.4'

loop_
_geom_angle_atom_site_label_1
_geom_angle_atom_site_label_2
_geom_angle_atom_site_label_3
_geom_angle
C11 S1 C13 105.6(2)
C11 S1 C12 102.4(3)
C13 S1 C12 102.0(2)
C4 C3 C5 127.2(5)
C4 C3 S2 121.1(4)
C5 C3 S2 111.6(4)
C6 C5 C10 118.7(5)
C6 C5 C3 121.6(5)
C10 C5 C3 119.7(5)
C5 C6 C7 120.9(5)
C8 C7 C6 119.6(6)
C9 C8 C7 119.8(6)
C8 C9 C10 120.3(5)
C9 C10 C5 120.5(5)
C2 S2 C1 101.8(3)
C2 S2 C3 104.6(3)
C1 S2 C3 101.0(3)
C14 C13 C15 125.8(4)
C14 C13 S1 122.1(4)
C15 C13 S1 112.0(3)
C16 C15 C20 119.4(4)
C16 C15 C13 120.9(4)
C20 C15 C13 119.6(4)
C17 C16 C15 120.5(4)
C16 C17 C18 119.5(5)
C19 C18 C17 120.8(5)
C18 C19 C20 119.5(5)
C19 C20 C15 120.3(5)
C22 C21 C26 114.0(4)
C22 C21 B1 124.6(4)
C26 C21 B1 121.3(4)
C23 C22 C21 123.2(5)
C27 B1 C39 108.1(4)
C27 B1 C33 112.0(4)
C39 B1 C33 109.2(4)
C27 B1 C21 108.4(4)
C39 B1 C21 110.4(4)
C33 B1 C21 108.6(4)
C24 C23 C22 120.5(5)
C25 C24 C23 118.2(5)
C24 C25 C26 120.6(5)
C25 C26 C21 123.5(5)
C28 C27 C32 114.8(4)
C28 C27 B1 123.8(4)
C32 C27 B1 121.4(4)
C29 C28 C27 122.7(5)
C30 C29 C28 121.0(5)
C29 C30 C31 118.3(4)
C30 C31 C32 120.1(5)
C31 C32 C27 123.1(4)
C34 C33 C38 114.7(4)
C34 C33 B1 123.7(4)
C38 C33 B1 121.6(4)
C33 C34 C35 122.7(4)
C36 C35 C34 120.9(5)
C37 C36 C35 117.6(4)
C36 C37 C38 121.1(5)
C37 C38 C33 123.1(5)
C40 C39 C44 114.3(4)
C40 C39 B1 124.5(4)
C44 C39 B1 121.2(4)
C41 C40 C39 123.2(4)
C42 C41 C40 119.4(4)
C43 C42 C41 119.4(4)
C44 C43 C42 120.3(4)
C43 C44 C39 123.3(4)
C57 B2 C63 111.6(4)
C57 B2 C51 113.5(4)
C63 B2 C51 102.8(4)
C57 B2 C45 104.5(4)
C63 B2 C45 112.1(4)
C51 B2 C45 112.6(4)
C46 C45 C50 114.7(4)
C46 C45 B2 122.4(4)
C50 C45 B2 122.8(4)
C47 C46 C45 123.6(4)
C46 C47 C48 120.0(4)
C47 C48 C49 118.7(5)
C50 C49 C48 120.0(5)
C49 C50 C45 123.0(4)
C56 C51 C52 116.2(5)
C56 C51 B2 123.7(4)
C52 C51 B2 119.9(4)
C53 C52 C51 121.3(5)
C54 C53 C52 121.1(5)
C55 C54 C53 117.9(5)
C56 C55 C54 120.5(5)
C55 C56 C51 123.0(5)
C62 C57 C58 115.9(6)
C62 C57 B2 124.2(5)
C58 C57 B2 119.6(5)
C59 C58 C57 122.9(7)
C60 C59 C58 120.0(8)
C59 C60 C61 120.0(7)
C60 C61 C62 119.6(7)
C57 C62 C61 121.6(8)
C68 C63 C64 115.0(4)
C68 C63 B2 122.8(4)
C64 C63 B2 121.6(4)
C65 C64 C63 123.2(5)
C66 C65 C64 119.5(5)
C67 C66 C65 119.5(5)
C66 C67 C68 119.6(5)
C63 C68 C67 123.2(5)

loop_
_geom_bond_atom_site_label_1
_geom_bond_atom_site_label_2
_geom_bond_distance
S1 C11 1.784(5)
S1 C13 1.789(5)
S1 C12 1.800(5)
C1 S2 1.787(6)
C2 S2 1.782(6)
C3 C4 1.331(7)
C3 C5 1.492(7)
C3 S2 1.793(5)
C5 C6 1.378(7)
C5 C10 1.395(7)
C6 C7 1.392(9)
C7 C8 1.385(8)
C8 C9 1.377(8)
C9 C10 1.382(8)
C13 C14 1.318(6)
C13 C15 1.486(6)
C15 C16 1.392(6)
C15 C20 1.399(6)
C16 C17 1.390(7)
C17 C18 1.388(7)
C18 C19 1.386(7)
C19 C20 1.391(7)
C21 C22 1.405(6)
C21 C26 1.412(7)
C21 B1 1.659(7)
C22 C23 1.394(7)
B1 C27 1.643(7)
B1 C39 1.645(7)
B1 C33 1.655(7)
C23 C24 1.393(7)
C24 C25 1.381(7)
C25 C26 1.388(7)
C27 C28 1.400(6)
C27 C32 1.414(6)
C28 C29 1.390(6)
C29 C30 1.385(7)
C30 C31 1.389(7)
C31 C32 1.390(6)
C33 C34 1.398(6)
C33 C38 1.408(6)
C34 C35 1.400(6)
C35 C36 1.389(7)
C36 C37 1.384(7)
C37 C38 1.385(6)
C39 C40 1.405(6)
C39 C44 1.415(6)
C40 C41 1.394(6)
C41 C42 1.392(6)
C42 C43 1.378(6)
C43 C44 1.374(6)
B2 C57 1.640(7)
B2 C63 1.642(7)
B2 C51 1.643(8)
B2 C45 1.648(7)
C45 C46 1.400(6)
C45 C50 1.410(7)
C46 C47 1.382(7)
C47 C48 1.392(7)
C48 C49 1.392(7)
C49 C50 1.388(7)
C51 C56 1.396(6)
C51 C52 1.407(7)
C52 C53 1.403(8)
C53 C54 1.396(8)
C54 C55 1.395(7)
C55 C56 1.388(7)
C57 C62 1.388(8)
C57 C58 1.421(8)
C58 C59 1.381(8)
C59 C60 1.364(12)
C60 C61 1.393(12)
C61 C62 1.419(9)
C63 C68 1.397(7)
C63 C64 1.403(7)
C64 C65 1.398(7)
C65 C66 1.391(8)
C66 C67 1.379(8)
C67 C68 1.404(7)

loop_
_geom_torsion_atom_site_label_1
_geom_torsion_atom_site_label_2
_geom_torsion_atom_site_label_3
_geom_torsion_atom_site_label_4
_geom_torsion
C4 C3 C5 C6 132.1(7)
S2 C3 C5 C6 -44.4(7)
C4 C3 C5 C10 -45.2(8)
S2 C3 C5 C10 138.3(4)
C10 C5 C6 C7 0.7(10)
C3 C5 C6 C7 -176.6(6)
C5 C6 C7 C8 0.2(11)
C6 C7 C8 C9 -1.5(10)
C7 C8 C9 C10 1.9(9)
C8 C9 C10 C5 -0.9(9)
C6 C5 C10 C9 -0.4(9)
C3 C5 C10 C9 177.0(5)
C4 C3 S2 C2 3.4(6)
C5 C3 S2 C2 -179.9(4)
C4 C3 S2 C1 108.8(5)
C5 C3 S2 C1 -74.5(4)
C11 S1 C13 C14 11.3(5)
C12 S1 C13 C14 118.0(4)
C11 S1 C13 C15 -172.7(3)
C12 S1 C13 C15 -66.0(4)
C14 C13 C15 C16 129.5(5)
S1 C13 C15 C16 -46.4(5)
C14 C13 C15 C20 -48.0(7)
S1 C13 C15 C20 136.2(4)
C20 C15 C16 C17 0.7(7)
C13 C15 C16 C17 -176.7(4)
C15 C16 C17 C18 -0.8(7)
C16 C17 C18 C19 0.2(7)
C17 C18 C19 C20 0.5(7)
C18 C19 C20 C15 -0.6(7)
C16 C15 C20 C19 0.0(7)
C13 C15 C20 C19 177.5(4)
C26 C21 C22 C23 0.6(7)
B1 C21 C22 C23 -175.5(4)
C22 C21 B1 C27 84.6(5)
C26 C21 B1 C27 -91.3(5)
C22 C21 B1 C39 -33.7(6)
C26 C21 B1 C39 150.4(4)
C22 C21 B1 C33 -153.5(4)
C26 C21 B1 C33 30.7(6)
C21 C22 C23 C24 -1.2(7)
C22 C23 C24 C25 0.9(7)
C23 C24 C25 C26 0.0(7)
C24 C25 C26 C21 -0.7(8)
C22 C21 C26 C25 0.4(7)
B1 C21 C26 C25 176.6(4)
C39 B1 C27 C28 140.0(4)
C33 B1 C27 C28 -99.6(5)
C21 B1 C27 C28 20.3(6)
C39 B1 C27 C32 -39.9(5)
C33 B1 C27 C32 80.5(5)
C21 B1 C27 C32 -159.7(4)
C32 C27 C28 C29 1.2(6)
B1 C27 C28 C29 -178.7(4)
C27 C28 C29 C30 0.1(7)
C28 C29 C30 C31 -0.7(7)
C29 C30 C31 C32 -0.1(7)
C30 C31 C32 C27 1.5(7)
C28 C27 C32 C31 -2.0(6)
B1 C27 C32 C31 177.9(4)
C27 B1 C33 C34 -19.9(6)
C39 B1 C33 C34 99.9(5)
C21 B1 C33 C34 -139.6(4)
C27 B1 C33 C38 163.0(4)
C39 B1 C33 C38 -77.2(5)
C21 B1 C33 C38 43.3(6)
C38 C33 C34 C35 -0.4(7)
B1 C33 C34 C35 -177.7(4)
C33 C34 C35 C36 -0.4(8)
C34 C35 C36 C37 0.5(7)
C35 C36 C37 C38 0.3(7)
C36 C37 C38 C33 -1.3(7)
C34 C33 C38 C37 1.2(7)
B1 C33 C38 C37 178.6(4)
C27 B1 C39 C40 129.0(5)
C33 B1 C39 C40 6.8(6)
C21 B1 C39 C40 -112.6(5)
C27 B1 C39 C44 -50.4(6)
C33 B1 C39 C44 -172.6(4)
C21 B1 C39 C44 68.0(5)
C44 C39 C40 C41 -3.1(7)
B1 C39 C40 C41 177.5(5)
C39 C40 C41 C42 0.1(8)
C40 C41 C42 C43 1.8(7)
C41 C42 C43 C44 -0.4(7)
C42 C43 C44 C39 -3.0(7)
C40 C39 C44 C43 4.6(7)
B1 C39 C44 C43 -175.9(4)
C57 B2 C45 C46 -79.3(5)
C63 B2 C45 C46 159.7(4)
C51 B2 C45 C46 44.3(6)
C57 B2 C45 C50 95.0(5)
C63 B2 C45 C50 -26.0(6)
C51 B2 C45 C50 -141.3(4)
C50 C45 C46 C47 1.2(7)
B2 C45 C46 C47 176.0(4)
C45 C46 C47 C48 -0.4(7)
C46 C47 C48 C49 -0.8(7)
C47 C48 C49 C50 1.0(7)
C48 C49 C50 C45 -0.1(7)
C46 C45 C50 C49 -1.0(7)
B2 C45 C50 C49 -175.7(4)
C57 B2 C51 C56 139.0(4)
C63 B2 C51 C56 -100.3(5)
C45 B2 C51 C56 20.6(6)
C57 B2 C51 C52 -47.3(6)
C63 B2 C51 C52 73.3(5)
C45 B2 C51 C52 -165.8(4)
C56 C51 C52 C53 0.1(7)
B2 C51 C52 C53 -174.0(4)
C51 C52 C53 C54 -0.9(8)
C52 C53 C54 C55 1.1(8)
C53 C54 C55 C56 -0.4(7)
C54 C55 C56 C51 -0.4(7)
C52 C51 C56 C55 0.6(7)
B2 C51 C56 C55 174.4(4)
C63 B2 C57 C62 -139.6(5)
C51 B2 C57 C62 -24.0(7)
C45 B2 C57 C62 99.1(6)
C63 B2 C57 C58 46.9(6)
C51 B2 C57 C58 162.5(4)
C45 B2 C57 C58 -74.4(5)
C62 C57 C58 C59 -1.6(8)
B2 C57 C58 C59 172.4(5)
C57 C58 C59 C60 -0.2(9)
C58 C59 C60 C61 1.9(10)
C59 C60 C61 C62 -1.7(10)
C58 C57 C62 C61 1.8(8)
B2 C57 C62 C61 -171.9(5)
C60 C61 C62 C57 -0.2(10)
C57 B2 C63 C68 27.8(7)
C51 B2 C63 C68 -94.2(5)
C45 B2 C63 C68 144.5(5)
C57 B2 C63 C64 -161.0(5)
C51 B2 C63 C64 77.0(6)
C45 B2 C63 C64 -44.2(6)
C68 C63 C64 C65 -0.4(7)
B2 C63 C64 C65 -172.3(5)
C63 C64 C65 C66 0.4(8)
C64 C65 C66 C67 0.4(8)
C65 C66 C67 C68 -1.3(8)
C64 C63 C68 C67 -0.5(7)
B2 C63 C68 C67 171.3(5)
C66 C67 C68 C63 1.4(8)
